data_7112853
loop_
_publ_author_name
'Schrenk, Claudio'
'Schnepf, Andreas'

_publ_section_title
;
 Sn[Si(SiMe3)3]3- and Sn3[Si(SiMe3)3]4: first insight into the mechanism
 of the disproportionation of a tin monohalide gives access to the
 shortest double bond of tin.
;
_journal_issue 36
_journal_name_full 'Chemical communications (Cambridge, England)'
_journal_page_first 6756
_journal_page_last 6758
_journal_paper_doi 10.1039/c0cc02367a
_journal_volume 46
_journal_year 2010
_chemical_formula_sum 'C95 H282 Si40 Sn13'
_chemical_formula_weight 4091.78
_chemical_name_systematic
;
?
;
_space_group_IT_number 4
_symmetry_cell_setting monoclinic
_symmetry_space_group_name_Hall 'P 2yb'
_symmetry_space_group_name_H-M 'P 1 21 1'
_atom_sites_solution_hydrogens geom
_atom_sites_solution_primary direct
_atom_sites_solution_secondary difmap
_audit_creation_method SHELXL-97
_cell_angle_alpha 90.00
_cell_angle_beta 103.44(3)
_cell_angle_gamma 90.00
_cell_formula_units_Z 2
_cell_length_a 15.351(3)
_cell_length_b 43.305(9)
_cell_length_c 15.351(3)
_cell_measurement_reflns_used 30885
_cell_measurement_temperature 150(2)
_cell_measurement_theta_max 24.09
_cell_measurement_theta_min 1.37
_cell_volume 9925(4)
_computing_structure_refinement 'SHELXL-97 (Sheldrick, 1997)'
_computing_structure_solution 'SHELXS-97 (Sheldrick, 1990)'
_diffrn_ambient_temperature 150(2)
_diffrn_measured_fraction_theta_full 0.730
_diffrn_measured_fraction_theta_max 0.730
_diffrn_radiation_monochromator graphite
_diffrn_radiation_source 'fine-focus sealed tube'
_diffrn_radiation_type MoK\a
_diffrn_radiation_wavelength 0.71073
_diffrn_reflns_av_R_equivalents 0.0501
_diffrn_reflns_av_sigmaI/netI 0.0487
_diffrn_reflns_limit_h_max 16
_diffrn_reflns_limit_h_min -15
_diffrn_reflns_limit_k_max 48
_diffrn_reflns_limit_k_min -48
_diffrn_reflns_limit_l_max 14
_diffrn_reflns_limit_l_min -15
_diffrn_reflns_number 30711
_diffrn_reflns_theta_full 23.67
_diffrn_reflns_theta_max 23.67
_diffrn_reflns_theta_min 1.36
_exptl_absorpt_coefficient_mu 1.876
_exptl_absorpt_correction_T_max 0.8936
_exptl_absorpt_correction_T_min 0.5180
_exptl_absorpt_correction_type numerical
_exptl_crystal_colour black
_exptl_crystal_density_diffrn 1.369
_exptl_crystal_density_method 'not measured'
_exptl_crystal_description diamond
_exptl_crystal_F_000 4124
_exptl_crystal_size_max 0.35
_exptl_crystal_size_mid 0.3
_exptl_crystal_size_min 0.1
_refine_diff_density_max 1.271
_refine_diff_density_min -1.295
_refine_diff_density_rms 0.150
_refine_ls_abs_structure_details 'Flack H D (1983), Acta Cryst. A39, 876-881'
_refine_ls_abs_structure_Flack 0.52(5)
_refine_ls_extinction_method none
_refine_ls_goodness_of_fit_ref 1.124
_refine_ls_hydrogen_treatment mixed
_refine_ls_matrix_type full
_refine_ls_number_parameters 859
_refine_ls_number_reflns 19643
_refine_ls_number_restraints 523
_refine_ls_restrained_S_all 1.115
_refine_ls_R_factor_all 0.0725
_refine_ls_R_factor_gt 0.0634
_refine_ls_shift/su_max 0.000
_refine_ls_shift/su_mean 0.000
_refine_ls_structure_factor_coef Fsqd
_refine_ls_weighting_details 'calc w=1/[\s^2^(Fo^2^)+(0.0901P)^2^+67.5278P] where P=(Fo^2^+2Fc^2^)/3'
_refine_ls_weighting_scheme calc
_refine_ls_wR_factor_gt 0.1737
_refine_ls_wR_factor_ref 0.1817
_reflns_number_gt 17032
_reflns_number_total 19643
_reflns_threshold_expression >2sigma(I)
_cod_data_source_file c0cc02367a.txt
_cod_data_source_block cl27p21
_cod_original_cell_volume 9925(3)
_cod_original_sg_symbol_H-M P2(1)
_cod_database_code 7112853

loop_
_symmetry_equiv_pos_as_xyz
'x, y, z'
'-x, y+1/2, -z'

loop_
_atom_site_label
_atom_site_type_symbol
_atom_site_fract_x
_atom_site_fract_y
_atom_site_fract_z
_atom_site_U_iso_or_equiv
_atom_site_adp_type
_atom_site_occupancy
_atom_site_symmetry_multiplicity
_atom_site_calc_flag
_atom_site_refinement_flags
Sn1 Sn 0.41973(17) 0.31171(6) 0.13464(18) 0.0525(6) Uani 1 1 d .
Sn2 Sn 0.37600(18) 0.24855(6) 0.09053(17) 0.0489(6) Uani 1 1 d .
Sn3 Sn 0.58520(18) 0.33473(6) -0.00821(18) 0.0520(7) Uani 1 1 d .
Sn4 Sn 0.51207(19) 0.22663(6) -0.08230(19) 0.0568(7) Uani 1 1 d .
Sn5 Sn 0.34274(16) 0.26377(6) -0.10005(16) 0.0457(6) Uani 1 1 d .
Sn6 Sn 0.60964(16) 0.29788(6) 0.16016(18) 0.0495(6) Uani 1 1 d .
Sn7 Sn 0.56198(17) 0.23098(5) 0.11402(17) 0.0523(7) Uani 1 1 d .
Sn8 Sn 0.38977(17) 0.33021(6) -0.04979(17) 0.0518(6) Uani 1 1 d .
Sn9 Sn 0.66097(17) 0.27068(6) -0.00162(19) 0.0555(7) Uani 1 1 d .
Sn10 Sn 0.50421(19) 0.29156(6) -0.15363(18) 0.0593(7) Uani 1 1 d .
Sn11 Sn -0.06413(16) 0.03175(9) 0.44602(16) 0.0612(5) Uani 1 1 d .
Sn12 Sn 0.1212(2) 0.02907(11) 0.5309(2) 0.0903(9) Uani 1 1 d .
Sn13 Sn 0.0107(2) 0.03226(13) 0.6338(2) 0.1041(12) Uani 1 1 d .
Si1 Si 0.3496(7) 0.3550(2) 0.2183(7) 0.063(3) Uani 1 1 d D
Si2 Si 0.2944(7) 0.2034(3) 0.1571(7) 0.069(3) Uani 1 1 d D
Si3 Si 0.6655(7) 0.3702(2) -0.1083(6) 0.058(3) Uani 1 1 d D
Si4 Si 0.6049(8) 0.1924(2) -0.1735(8) 0.073(4) Uani 1 1 d D
Si5 Si 0.2077(6) 0.26689(17) -0.2451(6) 0.053(2) Uani 1 1 d D
Si6 Si 0.7584(6) 0.2959(2) 0.2918(6) 0.065(3) Uani 1 1 d D
Si10 Si 0.1973(7) 0.3478(4) 0.1949(9) 0.095(4) Uani 1 1 d D
Si11 Si 0.3760(12) 0.4036(3) 0.1640(11) 0.116(6) Uani 1 1 d D
Si12 Si 0.4148(8) 0.3563(4) 0.3708(7) 0.095(5) Uani 1 1 d D
Si20 Si 0.3275(11) 0.2081(4) 0.3134(7) 0.134(7) Uani 1 1 d D
Si21 Si 0.3552(9) 0.1563(3) 0.1255(9) 0.082(4) Uani 1 1 d D
Si22 Si 0.1387(7) 0.2011(3) 0.1058(8) 0.077(3) Uani 1 1 d D
Si30 Si 0.8224(7) 0.3689(4) -0.0465(10) 0.091(4) Uani 1 1 d D
Si31 Si 0.6384(11) 0.3594(3) -0.2605(7) 0.097(5) Uani 1 1 d D
Si32 Si 0.6118(9) 0.4192(2) -0.0850(9) 0.087(4) Uani 1 1 d D
Si40 Si 0.7556(8) 0.2031(4) -0.1622(10) 0.120(6) Uani 1 1 d D
Si41 Si 0.5903(15) 0.1424(3) -0.1195(14) 0.144(8) Uani 1 1 d D
Si42 Si 0.5406(11) 0.1949(4) -0.3270(9) 0.119(6) Uani 1 1 d D
Si50 Si 0.2473(10) 0.2958(3) -0.3600(8) 0.104(5) Uani 1 1 d D
Si51 Si 0.0833(7) 0.2932(3) -0.2127(8) 0.076(4) Uani 1 1 d D
Si52 Si 0.1562(8) 0.2161(2) -0.2947(7) 0.067(3) Uani 1 1 d D
Si60 Si 0.8084(8) 0.3453(2) 0.3427(9) 0.087(4) Uani 1 1 d D
Si61 Si 0.7130(10) 0.2669(3) 0.4039(8) 0.102(5) Uani 1 1 d D
Si62 Si 0.8716(7) 0.2685(3) 0.2438(9) 0.071(3) Uani 1 1 d D
Si7A Si 0.0074(7) 0.0364(2) 0.7987(9) 0.081(4) Uani 1 1 d D
Si7 Si 0.2846(9) 0.0250(3) 0.5060(9) 0.089(4) Uani 1 1 d D
Si7D Si 0.1063(15) -0.0005(3) 0.8753(11) 0.165(10) Uani 1 1 d D
Si7C Si -0.1353(9) 0.0238(4) 0.8230(11) 0.128(6) Uani 1 1 d D
Si7B Si 0.0523(12) 0.0861(3) 0.8535(10) 0.102(5) Uani 1 1 d D
Si8 Si -0.1212(8) 0.0869(3) 0.3859(6) 0.078(4) Uani 1 1 d D
Si9 Si -0.1438(6) -0.0216(2) 0.3843(6) 0.062(3) Uani 1 1 d D
Si70 Si 0.3638(13) 0.0644(4) 0.5985(14) 0.148(9) Uani 1 1 d D
Si71 Si 0.3400(12) -0.0229(4) 0.5678(13) 0.137(8) Uani 1 1 d D
Si72 Si 0.2782(16) 0.0247(6) 0.3500(16) 0.249(17) Uani 1 1 d D
Si80 Si -0.0165(11) 0.1252(3) 0.4414(12) 0.129(7) Uani 1 1 d D
Si81 Si -0.1400(17) 0.0900(5) 0.2316(9) 0.221(15) Uani 1 1 d D
Si82 Si -0.2544(13) 0.1021(4) 0.424(2) 0.198(12) Uani 1 1 d D
Si90 Si -0.0821(10) -0.0585(3) 0.4962(10) 0.111(5) Uani 1 1 d D
Si91 Si -0.2970(7) -0.0208(3) 0.3794(9) 0.095(4) Uani 1 1 d D
Si92 Si -0.1175(17) -0.0394(5) 0.2499(11) 0.166(9) Uani 1 1 d D
C7DB C 0.094(2) -0.0397(6) 0.823(2) 0.076(9) Uiso 1 1 d D
H7DA H 0.1356 -0.0536 0.8586 0.114 Uiso 1 1 calc R
H7DB H 0.1050 -0.0384 0.7637 0.114 Uiso 1 1 calc R
H7DC H 0.0338 -0.0470 0.8181 0.114 Uiso 1 1 calc R
C7BC C 0.091(4) 0.086(2) 0.973(2) 0.27(5) Uiso 1 1 d D
H7BA H 0.1090 0.1067 0.9931 0.409 Uiso 1 1 calc R
H7BB H 0.1410 0.0724 0.9902 0.409 Uiso 1 1 calc R
H7BC H 0.0435 0.0795 0.9997 0.409 Uiso 1 1 calc R
C7BB C 0.141(2) 0.0971(10) 0.802(3) 0.118(14) Uiso 1 1 d D
H7BD H 0.1634 0.1171 0.8234 0.176 Uiso 1 1 calc R
H7BE H 0.1191 0.0978 0.7381 0.176 Uiso 1 1 calc R
H7BF H 0.1889 0.0822 0.8169 0.176 Uiso 1 1 calc R
C7BA C -0.041(3) 0.1112(13) 0.819(4) 0.19(3) Uiso 1 1 d D
H7BG H -0.0251 0.1317 0.8413 0.288 Uiso 1 1 calc R
H7BH H -0.0902 0.1039 0.8429 0.288 Uiso 1 1 calc R
H7BI H -0.0592 0.1117 0.7550 0.288 Uiso 1 1 calc R
C7DA C 0.222(2) 0.0137(10) 0.876(3) 0.135(17) Uiso 1 1 d D
H7DD H 0.2654 -0.0008 0.9076 0.202 Uiso 1 1 calc R
H7DE H 0.2316 0.0334 0.9058 0.202 Uiso 1 1 calc R
H7DF H 0.2285 0.0159 0.8158 0.202 Uiso 1 1 calc R
C7CA C -0.155(6) 0.0442(14) 0.924(3) 0.26(5) Uiso 1 1 d D
H7CA H -0.2130 0.0390 0.9328 0.396 Uiso 1 1 calc R
H7CB H -0.1511 0.0661 0.9164 0.396 Uiso 1 1 calc R
H7CC H -0.1099 0.0380 0.9762 0.396 Uiso 1 1 calc R
C7DC C 0.097(4) -0.0048(11) 0.994(2) 0.14(2) Uiso 1 1 d D
H7DG H 0.1397 -0.0199 1.0239 0.215 Uiso 1 1 calc R
H7DH H 0.0378 -0.0113 0.9955 0.215 Uiso 1 1 calc R
H7DI H 0.1098 0.0147 1.0247 0.215 Uiso 1 1 calc R
C7CB C -0.148(5) -0.0187(7) 0.840(4) 0.22(3) Uiso 1 1 d D
H7CD H -0.2061 -0.0229 0.8494 0.323 Uiso 1 1 calc R
H7CE H -0.1029 -0.0254 0.8908 0.323 Uiso 1 1 calc R
H7CF H -0.1404 -0.0296 0.7874 0.323 Uiso 1 1 calc R
C7CC C -0.226(5) 0.0358(16) 0.725(4) 0.43(9) Uiso 1 1 d D
H7CG H -0.2838 0.0314 0.7367 0.647 Uiso 1 1 calc R
H7CH H -0.2204 0.0246 0.6723 0.647 Uiso 1 1 calc R
H7CI H -0.2219 0.0576 0.7144 0.647 Uiso 1 1 calc R
C10C C 0.168(4) 0.3128(8) 0.248(4) 0.21(3) Uiso 1 1 d D
H10A H 0.1038 0.3111 0.2364 0.315 Uiso 1 1 calc R
H10B H 0.1924 0.3138 0.3112 0.315 Uiso 1 1 calc R
H10C H 0.1916 0.2951 0.2235 0.315 Uiso 1 1 calc R
C10B C 0.130(3) 0.3797(7) 0.220(3) 0.112(13) Uiso 1 1 d D
H10D H 0.0680 0.3736 0.2087 0.168 Uiso 1 1 calc R
H10E H 0.1356 0.3972 0.1836 0.168 Uiso 1 1 calc R
H10F H 0.1500 0.3853 0.2824 0.168 Uiso 1 1 calc R
C10A C 0.166(5) 0.3419(13) 0.0727(19) 0.23(4) Uiso 1 1 d D
H10G H 0.1026 0.3382 0.0541 0.343 Uiso 1 1 calc R
H10H H 0.1978 0.3244 0.0574 0.343 Uiso 1 1 calc R
H10I H 0.1810 0.3599 0.0431 0.343 Uiso 1 1 calc R
C11A C 0.4864(19) 0.4100(11) 0.141(3) 0.102(15) Uiso 1 1 d D
H11A H 0.4900 0.4307 0.1200 0.153 Uiso 1 1 calc R
H11B H 0.4954 0.3956 0.0964 0.153 Uiso 1 1 calc R
H11C H 0.5319 0.4069 0.1952 0.153 Uiso 1 1 calc R
C11B C 0.361(3) 0.4315(9) 0.249(2) 0.135(18) Uiso 1 1 d D
H11D H 0.3723 0.4519 0.2303 0.203 Uiso 1 1 calc R
H11E H 0.4024 0.4268 0.3049 0.203 Uiso 1 1 calc R
H11F H 0.3009 0.4302 0.2568 0.203 Uiso 1 1 calc R
C11C C 0.291(2) 0.4106(9) 0.061(2) 0.113(14) Uiso 1 1 d D
H11G H 0.3011 0.4305 0.0377 0.170 Uiso 1 1 calc R
H11H H 0.2329 0.4101 0.0739 0.170 Uiso 1 1 calc R
H11I H 0.2951 0.3950 0.0180 0.170 Uiso 1 1 calc R
C12B C 0.5357(19) 0.3695(9) 0.408(3) 0.107(15) Uiso 1 1 d D
H12A H 0.5536 0.3693 0.4722 0.160 Uiso 1 1 calc R
H12B H 0.5413 0.3901 0.3864 0.160 Uiso 1 1 calc R
H12C H 0.5735 0.3558 0.3842 0.160 Uiso 1 1 calc R
C12A C 0.405(3) 0.3149(7) 0.408(4) 0.127(17) Uiso 1 1 d D
H12D H 0.4304 0.3131 0.4708 0.190 Uiso 1 1 calc R
H12E H 0.4365 0.3015 0.3757 0.190 Uiso 1 1 calc R
H12F H 0.3429 0.3090 0.3951 0.190 Uiso 1 1 calc R
C12C C 0.341(3) 0.3822(10) 0.423(5) 0.21(4) Uiso 1 1 d D
H12G H 0.3662 0.3836 0.4863 0.314 Uiso 1 1 calc R
H12H H 0.2822 0.3736 0.4124 0.314 Uiso 1 1 calc R
H12I H 0.3387 0.4024 0.3968 0.314 Uiso 1 1 calc R
C20A C 0.238(3) 0.2347(8) 0.340(4) 0.18(2) Uiso 1 1 d D
H20A H 0.2490 0.2378 0.4034 0.264 Uiso 1 1 calc R
H20B H 0.1799 0.2255 0.3187 0.264 Uiso 1 1 calc R
H20C H 0.2396 0.2542 0.3108 0.264 Uiso 1 1 calc R
C20B C 0.4415(19) 0.2252(8) 0.362(3) 0.123(16) Uiso 1 1 d D
H20D H 0.4513 0.2263 0.4258 0.185 Uiso 1 1 calc R
H20E H 0.4445 0.2456 0.3381 0.185 Uiso 1 1 calc R
H20F H 0.4867 0.2124 0.3462 0.185 Uiso 1 1 calc R
C20C C 0.318(2) 0.1689(6) 0.365(3) 0.099(12) Uiso 1 1 d D
H20G H 0.3337 0.1707 0.4291 0.148 Uiso 1 1 calc R
H20H H 0.3583 0.1547 0.3464 0.148 Uiso 1 1 calc R
H20I H 0.2579 0.1615 0.3457 0.148 Uiso 1 1 calc R
C21B C 0.348(3) 0.1560(11) 0.0015(16) 0.109(16) Uiso 1 1 d D
H21A H 0.3737 0.1373 -0.0145 0.163 Uiso 1 1 calc R
H21B H 0.3801 0.1734 -0.0139 0.163 Uiso 1 1 calc R
H21C H 0.2863 0.1573 -0.0302 0.163 Uiso 1 1 calc R
C21A C 0.4747(17) 0.1507(9) 0.184(2) 0.122(15) Uiso 1 1 d D
H21D H 0.4948 0.1310 0.1676 0.183 Uiso 1 1 calc R
H21E H 0.4806 0.1515 0.2472 0.183 Uiso 1 1 calc R
H21F H 0.5102 0.1667 0.1661 0.183 Uiso 1 1 calc R
C21C C 0.290(2) 0.1222(7) 0.150(2) 0.088(10) Uiso 1 1 d D
H21G H 0.3185 0.1035 0.1375 0.132 Uiso 1 1 calc R
H21H H 0.2302 0.1231 0.1131 0.132 Uiso 1 1 calc R
H21I H 0.2876 0.1225 0.2119 0.132 Uiso 1 1 calc R
C22B C 0.117(3) 0.1917(8) -0.0163(17) 0.083(11) Uiso 1 1 d D
H22A H 0.0531 0.1904 -0.0406 0.125 Uiso 1 1 calc R
H22B H 0.1438 0.1722 -0.0241 0.125 Uiso 1 1 calc R
H22C H 0.1414 0.2076 -0.0469 0.125 Uiso 1 1 calc R
C22A C 0.084(3) 0.2388(7) 0.118(3) 0.126(17) Uiso 1 1 d D
H22D H 0.0204 0.2368 0.0969 0.189 Uiso 1 1 calc R
H22E H 0.1057 0.2543 0.0833 0.189 Uiso 1 1 calc R
H22F H 0.0981 0.2448 0.1798 0.189 Uiso 1 1 calc R
C22C C 0.080(4) 0.1707(9) 0.159(3) 0.18(3) Uiso 1 1 d D
H22G H 0.0170 0.1718 0.1336 0.276 Uiso 1 1 calc R
H22H H 0.0922 0.1741 0.2221 0.276 Uiso 1 1 calc R
H22I H 0.1021 0.1507 0.1471 0.276 Uiso 1 1 calc R
C30B C 0.879(4) 0.3347(7) -0.083(3) 0.133(19) Uiso 1 1 d D
H30A H 0.9423 0.3356 -0.0556 0.199 Uiso 1 1 calc R
H30B H 0.8704 0.3349 -0.1467 0.199 Uiso 1 1 calc R
H30C H 0.8546 0.3161 -0.0645 0.199 Uiso 1 1 calc R
C30A C 0.847(3) 0.3672(8) 0.0792(17) 0.089(12) Uiso 1 1 d D
H30D H 0.9108 0.3667 0.1028 0.134 Uiso 1 1 calc R
H30E H 0.8207 0.3489 0.0974 0.134 Uiso 1 1 calc R
H30F H 0.8225 0.3851 0.1016 0.134 Uiso 1 1 calc R
C30C C 0.888(3) 0.4035(8) -0.071(3) 0.140(19) Uiso 1 1 d D
H30G H 0.9501 0.4007 -0.0430 0.210 Uiso 1 1 calc R
H30H H 0.8661 0.4218 -0.0477 0.210 Uiso 1 1 calc R
H30I H 0.8806 0.4056 -0.1345 0.210 Uiso 1 1 calc R
C31A C 0.671(3) 0.3196(6) -0.289(3) 0.104(16) Uiso 1 1 d D
H31A H 0.6574 0.3172 -0.3526 0.157 Uiso 1 1 calc R
H31B H 0.6380 0.3047 -0.2631 0.157 Uiso 1 1 calc R
H31C H 0.7339 0.3167 -0.2649 0.157 Uiso 1 1 calc R
C31B C 0.692(3) 0.3866(9) -0.327(4) 0.19(3) Uiso 1 1 d D
H31D H 0.6774 0.3805 -0.3888 0.278 Uiso 1 1 calc R
H31E H 0.7561 0.3860 -0.3047 0.278 Uiso 1 1 calc R
H31F H 0.6709 0.4072 -0.3215 0.278 Uiso 1 1 calc R
C31C C 0.5146(18) 0.3622(9) -0.311(3) 0.132(18) Uiso 1 1 d D
H31G H 0.5030 0.3578 -0.3736 0.198 Uiso 1 1 calc R
H31H H 0.4941 0.3826 -0.3017 0.198 Uiso 1 1 calc R
H31I H 0.4836 0.3475 -0.2821 0.198 Uiso 1 1 calc R
C32B C 0.6679(19) 0.4345(7) 0.0253(16) 0.073(9) Uiso 1 1 d D
H32A H 0.6445 0.4547 0.0330 0.109 Uiso 1 1 calc R
H32B H 0.7311 0.4360 0.0292 0.109 Uiso 1 1 calc R
H32C H 0.6575 0.4210 0.0712 0.109 Uiso 1 1 calc R
C32A C 0.4892(15) 0.4215(8) -0.097(2) 0.088(11) Uiso 1 1 d D
H32D H 0.4729 0.4424 -0.0862 0.132 Uiso 1 1 calc R
H32E H 0.4720 0.4080 -0.0543 0.132 Uiso 1 1 calc R
H32F H 0.4590 0.4155 -0.1565 0.132 Uiso 1 1 calc R
C32C C 0.639(2) 0.4447(10) -0.172(2) 0.134(18) Uiso 1 1 d D
H32G H 0.6182 0.4653 -0.1655 0.202 Uiso 1 1 calc R
H32H H 0.6106 0.4370 -0.2306 0.202 Uiso 1 1 calc R
H32I H 0.7029 0.4451 -0.1662 0.202 Uiso 1 1 calc R
C40B C 0.776(4) 0.2447(6) -0.177(3) 0.14(2) Uiso 1 1 d D
H40A H 0.8386 0.2482 -0.1711 0.207 Uiso 1 1 calc R
H40B H 0.7555 0.2564 -0.1324 0.207 Uiso 1 1 calc R
H40C H 0.7434 0.2512 -0.2355 0.207 Uiso 1 1 calc R
C40A C 0.816(3) 0.1920(9) -0.0486(17) 0.120(15) Uiso 1 1 d D
H40D H 0.8786 0.1961 -0.0412 0.179 Uiso 1 1 calc R
H40E H 0.8073 0.1703 -0.0399 0.179 Uiso 1 1 calc R
H40F H 0.7932 0.2036 -0.0055 0.179 Uiso 1 1 calc R
C40C C 0.802(2) 0.1814(7) -0.2443(19) 0.091(10) Uiso 1 1 d D
H40G H 0.8639 0.1864 -0.2368 0.137 Uiso 1 1 calc R
H40H H 0.7697 0.1868 -0.3038 0.137 Uiso 1 1 calc R
H40I H 0.7954 0.1597 -0.2352 0.137 Uiso 1 1 calc R
C41C C 0.628(3) 0.1456(11) 0.006(2) 0.127(18) Uiso 1 1 d D
H41A H 0.6230 0.1258 0.0330 0.191 Uiso 1 1 calc R
H41B H 0.5911 0.1603 0.0278 0.191 Uiso 1 1 calc R
H41C H 0.6893 0.1524 0.0224 0.191 Uiso 1 1 calc R
C41B C 0.465(2) 0.1358(13) -0.154(3) 0.18(3) Uiso 1 1 d D
H41D H 0.4516 0.1157 -0.1346 0.270 Uiso 1 1 calc R
H41E H 0.4458 0.1372 -0.2180 0.270 Uiso 1 1 calc R
H41F H 0.4353 0.1512 -0.1268 0.270 Uiso 1 1 calc R
C41A C 0.652(3) 0.1102(14) -0.162(4) 0.22(4) Uiso 1 1 d D
H41G H 0.6399 0.0910 -0.1358 0.332 Uiso 1 1 calc R
H41H H 0.7149 0.1143 -0.1464 0.332 Uiso 1 1 calc R
H41I H 0.6318 0.1088 -0.2262 0.332 Uiso 1 1 calc R
C42A C 0.419(2) 0.1858(10) -0.347(4) 0.16(3) Uiso 1 1 d D
H42A H 0.3919 0.1872 -0.4101 0.238 Uiso 1 1 calc R
H42B H 0.3905 0.2002 -0.3151 0.238 Uiso 1 1 calc R
H42C H 0.4114 0.1652 -0.3268 0.238 Uiso 1 1 calc R
C42B C 0.562(2) 0.2335(6) -0.373(3) 0.079(10) Uiso 1 1 d D
H42D H 0.5346 0.2342 -0.4360 0.119 Uiso 1 1 calc R
H42E H 0.6256 0.2366 -0.3643 0.119 Uiso 1 1 calc R
H42F H 0.5375 0.2495 -0.3427 0.119 Uiso 1 1 calc R
C42C C 0.605(3) 0.1632(8) -0.369(4) 0.18(3) Uiso 1 1 d D
H42G H 0.5848 0.1615 -0.4326 0.266 Uiso 1 1 calc R
H42H H 0.5946 0.1440 -0.3416 0.266 Uiso 1 1 calc R
H42I H 0.6676 0.1679 -0.3532 0.266 Uiso 1 1 calc R
C50B C 0.291(2) 0.3355(6) -0.321(2) 0.085(13) Uiso 1 1 d D
H50A H 0.3066 0.3463 -0.3700 0.127 Uiso 1 1 calc R
H50B H 0.3434 0.3335 -0.2729 0.127 Uiso 1 1 calc R
H50C H 0.2459 0.3468 -0.3008 0.127 Uiso 1 1 calc R
C50A C 0.3352(19) 0.2742(8) -0.405(3) 0.098(13) Uiso 1 1 d D
H50D H 0.3510 0.2861 -0.4515 0.148 Uiso 1 1 calc R
H50E H 0.3117 0.2546 -0.4280 0.148 Uiso 1 1 calc R
H50F H 0.3874 0.2711 -0.3571 0.148 Uiso 1 1 calc R
C50C C 0.1438(17) 0.3010(8) -0.456(2) 0.098(12) Uiso 1 1 d D
H50G H 0.1595 0.3127 -0.5032 0.146 Uiso 1 1 calc R
H50H H 0.0982 0.3117 -0.4346 0.146 Uiso 1 1 calc R
H50I H 0.1216 0.2811 -0.4785 0.146 Uiso 1 1 calc R
C51B C 0.073(2) 0.2761(6) -0.1009(14) 0.067(8) Uiso 1 1 d D
H51A H 0.0242 0.2857 -0.0822 0.100 Uiso 1 1 calc R
H51B H 0.1278 0.2797 -0.0567 0.100 Uiso 1 1 calc R
H51C H 0.0626 0.2543 -0.1076 0.100 Uiso 1 1 calc R
C51A C 0.107(2) 0.3361(5) -0.1940(19) 0.088(11) Uiso 1 1 d D
H51D H 0.0559 0.3459 -0.1795 0.132 Uiso 1 1 calc R
H51E H 0.1179 0.3451 -0.2476 0.132 Uiso 1 1 calc R
H51F H 0.1584 0.3389 -0.1456 0.132 Uiso 1 1 calc R
C51C C -0.0304(15) 0.2890(6) -0.2943(17) 0.072(8) Uiso 1 1 d D
H51G H -0.0745 0.3005 -0.2724 0.108 Uiso 1 1 calc R
H51H H -0.0470 0.2676 -0.2999 0.108 Uiso 1 1 calc R
H51I H -0.0269 0.2969 -0.3519 0.108 Uiso 1 1 calc R
C52B C 0.147(2) 0.2143(9) -0.4200(14) 0.107(14) Uiso 1 1 d D
H52A H 0.1276 0.1940 -0.4416 0.160 Uiso 1 1 calc R
H52B H 0.2047 0.2184 -0.4320 0.160 Uiso 1 1 calc R
H52C H 0.1048 0.2294 -0.4496 0.160 Uiso 1 1 calc R
C52A C 0.0391(15) 0.2073(8) -0.277(2) 0.092(11) Uiso 1 1 d D
H52D H 0.0219 0.1867 -0.2975 0.139 Uiso 1 1 calc R
H52E H -0.0031 0.2218 -0.3100 0.139 Uiso 1 1 calc R
H52F H 0.0399 0.2088 -0.2143 0.139 Uiso 1 1 calc R
C52C C 0.232(3) 0.1835(11) -0.239(3) 0.20(3) Uiso 1 1 d D
H52G H 0.2076 0.1641 -0.2630 0.303 Uiso 1 1 calc R
H52H H 0.2375 0.1840 -0.1758 0.303 Uiso 1 1 calc R
H52I H 0.2907 0.1861 -0.2514 0.303 Uiso 1 1 calc R
C60B C 0.9233(14) 0.3542(7) 0.326(2) 0.078(10) Uiso 1 1 d D
H60A H 0.9409 0.3745 0.3481 0.117 Uiso 1 1 calc R
H60B H 0.9225 0.3532 0.2633 0.117 Uiso 1 1 calc R
H60C H 0.9653 0.3393 0.3579 0.117 Uiso 1 1 calc R
C60A C 0.812(2) 0.3483(10) 0.4672(15) 0.116(15) Uiso 1 1 d D
H60D H 0.8319 0.3685 0.4885 0.174 Uiso 1 1 calc R
H60E H 0.8518 0.3330 0.4994 0.174 Uiso 1 1 calc R
H60F H 0.7526 0.3449 0.4765 0.174 Uiso 1 1 calc R
C60C C 0.7252(18) 0.3745(6) 0.2809(19) 0.071(9) Uiso 1 1 d D
H60G H 0.7443 0.3949 0.3012 0.106 Uiso 1 1 calc R
H60H H 0.6673 0.3705 0.2923 0.106 Uiso 1 1 calc R
H60I H 0.7216 0.3729 0.2178 0.106 Uiso 1 1 calc R
C61B C 0.629(2) 0.2855(10) 0.460(3) 0.138(19) Uiso 1 1 d D
H61A H 0.6170 0.2720 0.5059 0.207 Uiso 1 1 calc R
H61B H 0.5738 0.2893 0.4167 0.207 Uiso 1 1 calc R
H61C H 0.6522 0.3047 0.4872 0.207 Uiso 1 1 calc R
C61A C 0.671(2) 0.2267(7) 0.366(3) 0.123(17) Uiso 1 1 d D
H61D H 0.6549 0.2160 0.4149 0.185 Uiso 1 1 calc R
H61E H 0.7173 0.2154 0.3473 0.185 Uiso 1 1 calc R
H61F H 0.6194 0.2282 0.3170 0.185 Uiso 1 1 calc R
C61C C 0.822(2) 0.2618(10) 0.493(3) 0.16(2) Uiso 1 1 d D
H61G H 0.8102 0.2502 0.5426 0.239 Uiso 1 1 calc R
H61H H 0.8453 0.2817 0.5141 0.239 Uiso 1 1 calc R
H61I H 0.8648 0.2510 0.4681 0.239 Uiso 1 1 calc R
C62B C 0.839(3) 0.2275(6) 0.208(3) 0.109(16) Uiso 1 1 d D
H62A H 0.8870 0.2176 0.1888 0.163 Uiso 1 1 calc R
H62B H 0.7864 0.2278 0.1593 0.163 Uiso 1 1 calc R
H62C H 0.8257 0.2164 0.2574 0.163 Uiso 1 1 calc R
C62A C 0.893(3) 0.2901(11) 0.142(2) 0.15(2) Uiso 1 1 d D
H62D H 0.9389 0.2796 0.1206 0.226 Uiso 1 1 calc R
H62E H 0.9127 0.3107 0.1596 0.226 Uiso 1 1 calc R
H62F H 0.8391 0.2908 0.0962 0.226 Uiso 1 1 calc R
C62C C 0.980(2) 0.2672(8) 0.333(2) 0.102(12) Uiso 1 1 d D
H62G H 1.0244 0.2559 0.3105 0.153 Uiso 1 1 calc R
H62H H 0.9704 0.2572 0.3854 0.153 Uiso 1 1 calc R
H62I H 1.0015 0.2879 0.3474 0.153 Uiso 1 1 calc R
C70A C 0.331(6) 0.1045(12) 0.552(6) 0.29(5) Uiso 1 1 d D
H70A H 0.3675 0.1196 0.5891 0.436 Uiso 1 1 calc R
H70B H 0.2690 0.1082 0.5512 0.436 Uiso 1 1 calc R
H70C H 0.3395 0.1059 0.4921 0.436 Uiso 1 1 calc R
C70C C 0.354(8) 0.063(2) 0.720(4) 0.48(11) Uiso 1 1 d D
H70D H 0.3773 0.0818 0.7494 0.725 Uiso 1 1 calc R
H70E H 0.3867 0.0457 0.7493 0.725 Uiso 1 1 calc R
H70F H 0.2917 0.0610 0.7211 0.725 Uiso 1 1 calc R
C70B C 0.485(3) 0.057(2) 0.596(7) 0.38(8) Uiso 1 1 d D
H70G H 0.5220 0.0731 0.6288 0.565 Uiso 1 1 calc R
H70H H 0.4908 0.0572 0.5350 0.565 Uiso 1 1 calc R
H70I H 0.5036 0.0374 0.6227 0.565 Uiso 1 1 calc R
C71C C 0.464(2) -0.0238(12) 0.566(3) 0.14(2) Uiso 1 1 d D
H71A H 0.4890 -0.0435 0.5872 0.212 Uiso 1 1 calc R
H71B H 0.4953 -0.0078 0.6047 0.212 Uiso 1 1 calc R
H71C H 0.4706 -0.0205 0.5063 0.212 Uiso 1 1 calc R
C71B C 0.284(2) -0.0568(7) 0.498(2) 0.097(11) Uiso 1 1 d D
H71D H 0.3096 -0.0758 0.5243 0.146 Uiso 1 1 calc R
H71E H 0.2928 -0.0551 0.4381 0.146 Uiso 1 1 calc R
H71F H 0.2209 -0.0566 0.4956 0.146 Uiso 1 1 calc R
C71A C 0.331(3) -0.0296(11) 0.688(2) 0.146(19) Uiso 1 1 d D
H71G H 0.3550 -0.0497 0.7079 0.219 Uiso 1 1 calc R
H71H H 0.2696 -0.0286 0.6916 0.219 Uiso 1 1 calc R
H71I H 0.3649 -0.0141 0.7265 0.219 Uiso 1 1 calc R
C72A C 0.392(3) 0.0162(13) 0.351(5) 0.19(3) Uiso 1 1 d D
H72A H 0.4008 0.0172 0.2909 0.292 Uiso 1 1 calc R
H72B H 0.4070 -0.0042 0.3746 0.292 Uiso 1 1 calc R
H72C H 0.4309 0.0310 0.3876 0.292 Uiso 1 1 calc R
C80C C -0.050(3) 0.1652(7) 0.399(3) 0.105(13) Uiso 1 1 d D
H80A H -0.0042 0.1796 0.4251 0.158 Uiso 1 1 calc R
H80B H -0.1052 0.1709 0.4149 0.158 Uiso 1 1 calc R
H80C H -0.0594 0.1656 0.3348 0.158 Uiso 1 1 calc R
C80B C 0.002(3) 0.1255(9) 0.5673(18) 0.112(14) Uiso 1 1 d D
H80D H 0.0453 0.1409 0.5921 0.169 Uiso 1 1 calc R
H80E H 0.0223 0.1056 0.5908 0.169 Uiso 1 1 calc R
H80F H -0.0539 0.1302 0.5832 0.169 Uiso 1 1 calc R
C80A C 0.094(2) 0.1157(9) 0.414(2) 0.101(13) Uiso 1 1 d D
H80G H 0.1377 0.1311 0.4389 0.151 Uiso 1 1 calc R
H80H H 0.0868 0.1152 0.3498 0.151 Uiso 1 1 calc R
H80I H 0.1146 0.0959 0.4382 0.151 Uiso 1 1 calc R
C81C C -0.239(2) 0.0665(7) 0.168(3) 0.100(12) Uiso 1 1 d D
H81A H -0.2416 0.0677 0.1053 0.151 Uiso 1 1 calc R
H81B H -0.2930 0.0747 0.1802 0.151 Uiso 1 1 calc R
H81C H -0.2316 0.0454 0.1876 0.151 Uiso 1 1 calc R
C81B C -0.038(3) 0.0785(12) 0.191(6) 0.37(7) Uiso 1 1 d D
H81D H -0.0514 0.0796 0.1265 0.549 Uiso 1 1 calc R
H81E H -0.0213 0.0577 0.2093 0.549 Uiso 1 1 calc R
H81F H 0.0105 0.0922 0.2154 0.549 Uiso 1 1 calc R
C81A C -0.165(3) 0.1320(6) 0.201(4) 0.16(2) Uiso 1 1 d D
H81G H -0.1709 0.1346 0.1375 0.244 Uiso 1 1 calc R
H81H H -0.1169 0.1447 0.2329 0.244 Uiso 1 1 calc R
H81I H -0.2198 0.1379 0.2160 0.244 Uiso 1 1 calc R
C82A C -0.345(3) 0.0779(9) 0.350(3) 0.126(16) Uiso 1 1 d D
H82A H -0.4009 0.0810 0.3672 0.189 Uiso 1 1 calc R
H82B H -0.3290 0.0565 0.3562 0.189 Uiso 1 1 calc R
H82C H -0.3521 0.0840 0.2885 0.189 Uiso 1 1 calc R
C82B C -0.290(4) 0.1441(8) 0.407(5) 0.25(4) Uiso 1 1 d D
H82D H -0.3427 0.1474 0.4303 0.380 Uiso 1 1 calc R
H82E H -0.3041 0.1489 0.3444 0.380 Uiso 1 1 calc R
H82F H -0.2428 0.1572 0.4382 0.380 Uiso 1 1 calc R
C82C C -0.252(6) 0.0917(15) 0.545(3) 0.42(8) Uiso 1 1 d D
H82G H -0.3060 0.0989 0.5600 0.637 Uiso 1 1 calc R
H82H H -0.2012 0.1012 0.5840 0.637 Uiso 1 1 calc R
H82I H -0.2481 0.0697 0.5523 0.637 Uiso 1 1 calc R
C90C C -0.127(3) -0.0981(8) 0.455(3) 0.125(16) Uiso 1 1 d D
H90A H -0.1026 -0.1134 0.4991 0.187 Uiso 1 1 calc R
H90B H -0.1105 -0.1028 0.3999 0.187 Uiso 1 1 calc R
H90C H -0.1913 -0.0981 0.4450 0.187 Uiso 1 1 calc R
C90B C 0.0451(18) -0.0618(8) 0.531(3) 0.091(11) Uiso 1 1 d D
H90D H 0.0613 -0.0780 0.5746 0.136 Uiso 1 1 calc R
H90E H 0.0700 -0.0426 0.5563 0.136 Uiso 1 1 calc R
H90F H 0.0680 -0.0666 0.4794 0.136 Uiso 1 1 calc R
C90A C -0.123(3) -0.0502(14) 0.603(3) 0.20(3) Uiso 1 1 d D
H90G H -0.0987 -0.0654 0.6473 0.299 Uiso 1 1 calc R
H90H H -0.1870 -0.0510 0.5893 0.299 Uiso 1 1 calc R
H90I H -0.1031 -0.0301 0.6248 0.299 Uiso 1 1 calc R
C91C C -0.378(3) -0.0030(8) 0.284(2) 0.17(2) Uiso 1 1 d D
H91A H -0.4374 -0.0049 0.2932 0.256 Uiso 1 1 calc R
H91B H -0.3743 -0.0132 0.2295 0.256 Uiso 1 1 calc R
H91C H -0.3637 0.0185 0.2800 0.256 Uiso 1 1 calc R
C91B C -0.319(3) 0.0012(7) 0.478(2) 0.105(13) Uiso 1 1 d D
H91D H -0.3816 0.0010 0.4761 0.157 Uiso 1 1 calc R
H91E H -0.2988 0.0222 0.4760 0.157 Uiso 1 1 calc R
H91F H -0.2865 -0.0083 0.5327 0.157 Uiso 1 1 calc R
C91A C -0.349(3) -0.0587(6) 0.393(2) 0.122(15) Uiso 1 1 d D
H91G H -0.4114 -0.0559 0.3913 0.183 Uiso 1 1 calc R
H91H H -0.3197 -0.0677 0.4496 0.183 Uiso 1 1 calc R
H91I H -0.3428 -0.0723 0.3454 0.183 Uiso 1 1 calc R
C92A C -0.122(4) -0.0210(18) 0.139(4) 0.63(17) Uiso 1 1 d D
H92A H -0.1052 -0.0359 0.0994 0.943 Uiso 1 1 calc R
H92B H -0.0805 -0.0040 0.1468 0.943 Uiso 1 1 calc R
H92C H -0.1812 -0.0137 0.1139 0.943 Uiso 1 1 calc R
C92B C -0.191(2) -0.0743(7) 0.216(3) 0.111(13) Uiso 1 1 d D
H92D H -0.1842 -0.0817 0.1589 0.167 Uiso 1 1 calc R
H92E H -0.2524 -0.0688 0.2117 0.167 Uiso 1 1 calc R
H92F H -0.1737 -0.0903 0.2600 0.167 Uiso 1 1 calc R
C92C C -0.004(2) -0.0578(10) 0.276(4) 0.141(18) Uiso 1 1 d D
H92G H 0.0094 -0.0654 0.2223 0.212 Uiso 1 1 calc R
H92H H -0.0031 -0.0746 0.3174 0.212 Uiso 1 1 calc R
H92I H 0.0403 -0.0427 0.3031 0.212 Uiso 1 1 calc R
C72C C 0.205(4) -0.0040(13) 0.290(6) 0.33(6) Uiso 1 1 d D
H72D H 0.2042 -0.0026 0.2270 0.488 Uiso 1 1 calc R
H72E H 0.1455 -0.0008 0.2978 0.488 Uiso 1 1 calc R
H72F H 0.2255 -0.0241 0.3113 0.488 Uiso 1 1 calc R
C72B C 0.248(4) 0.0622(11) 0.304(6) 0.28(5) Uiso 1 1 d D
H72G H 0.2474 0.0622 0.2417 0.427 Uiso 1 1 calc R
H72H H 0.2908 0.0771 0.3348 0.427 Uiso 1 1 calc R
H72I H 0.1895 0.0675 0.3121 0.427 Uiso 1 1 calc R
C102 C 0.499(3) 0.5214(9) -0.011(3) 0.122(16) Uiso 1 1 d D
H10J H 0.4789 0.5065 -0.0582 0.146 Uiso 1 1 calc R
H10K H 0.5497 0.5129 0.0330 0.146 Uiso 1 1 calc R
C103 C 0.421(7) 0.532(3) 0.034(7) 0.37(7) Uiso 1 1 d D
H10L H 0.4321 0.5514 0.0655 0.442 Uiso 1 1 calc R
H10M H 0.3624 0.5318 -0.0069 0.442 Uiso 1 1 calc R
C101 C 0.523(6) 0.5537(16) -0.049(6) 0.24(4) Uiso 1 1 d D
H10N H 0.4697 0.5631 -0.0853 0.282 Uiso 1 1 calc R
H10O H 0.5484 0.5676 0.0002 0.282 Uiso 1 1 calc R
C104 C 0.438(7) 0.503(2) 0.099(6) 0.26(5) Uiso 1 1 d D
H10P H 0.4154 0.5071 0.1508 0.397 Uiso 1 1 calc R
H10Q H 0.5009 0.4988 0.1163 0.397 Uiso 1 1 calc R
H10R H 0.4074 0.4853 0.0679 0.397 Uiso 1 1 calc R
C100 C 0.594(7) 0.547(3) -0.107(7) 0.33(7) Uiso 1 1 d D
H10S H 0.6115 0.5660 -0.1296 0.491 Uiso 1 1 calc R
H10T H 0.5672 0.5336 -0.1560 0.491 Uiso 1 1 calc R
H10U H 0.6454 0.5370 -0.0703 0.491 Uiso 1 1 calc R

loop_
_atom_site_aniso_label
_atom_site_aniso_U_11
_atom_site_aniso_U_22
_atom_site_aniso_U_33
_atom_site_aniso_U_23
_atom_site_aniso_U_13
_atom_site_aniso_U_12
Sn1 0.0392(15) 0.0736(16) 0.0440(15) -0.0087(12) 0.0083(11) 0.0001(11)
Sn2 0.0490(15) 0.0518(12) 0.0446(15) -0.0007(10) 0.0087(12) -0.0071(11)
Sn3 0.0478(17) 0.0613(15) 0.0474(17) 0.0008(12) 0.0121(13) -0.0060(12)
Sn4 0.0570(17) 0.0538(14) 0.0584(19) -0.0091(12) 0.0111(14) 0.0038(13)
Sn5 0.0353(14) 0.0615(13) 0.0375(14) -0.0031(11) 0.0024(11) -0.0060(10)
Sn6 0.0371(14) 0.0557(13) 0.0491(16) -0.0040(11) -0.0036(12) -0.0011(11)
Sn7 0.0485(15) 0.0530(14) 0.0474(16) 0.0051(11) -0.0053(12) -0.0011(11)
Sn8 0.0434(15) 0.0575(14) 0.0516(16) -0.0032(11) 0.0051(12) 0.0036(11)
Sn9 0.0376(15) 0.0578(14) 0.069(2) -0.0081(13) 0.0078(13) -0.0041(11)
Sn10 0.0576(19) 0.0734(17) 0.0510(18) 0.0090(13) 0.0210(14) 0.0021(13)
Sn11 0.0595(17) 0.0549(8) 0.0607(17) 0.0061(13) -0.0033(9) -0.0080(13)
Sn12 0.0488(17) 0.148(3) 0.074(2) 0.0060(19) 0.0160(14) 0.0092(17)
Sn13 0.069(2) 0.199(4) 0.0447(18) 0.006(2) 0.0135(14) 0.001(2)
Si1 0.060(7) 0.074(6) 0.053(7) -0.022(5) 0.009(5) -0.012(5)
Si2 0.061(7) 0.089(7) 0.058(7) 0.012(6) 0.016(6) -0.012(6)
Si3 0.058(7) 0.087(8) 0.027(6) 0.015(5) 0.008(5) -0.002(5)
Si4 0.100(10) 0.045(5) 0.085(9) -0.014(5) 0.041(7) 0.002(5)
Si5 0.068(7) 0.044(4) 0.042(6) 0.005(4) 0.004(5) -0.008(4)
Si6 0.040(6) 0.093(7) 0.042(6) 0.002(5) -0.034(5) -0.014(5)
Si10 0.043(7) 0.159(11) 0.092(10) -0.025(8) 0.034(6) -0.008(7)
Si11 0.150(15) 0.062(7) 0.144(14) -0.026(8) 0.049(11) 0.001(8)
Si12 0.052(7) 0.182(14) 0.047(7) -0.027(8) 0.002(6) 0.011(8)
Si20 0.155(14) 0.168(13) 0.042(7) 0.028(7) -0.056(8) -0.093(12)
Si21 0.077(8) 0.094(9) 0.071(9) 0.018(7) 0.009(7) -0.011(6)
Si22 0.056(7) 0.120(8) 0.061(8) -0.011(6) 0.022(6) -0.021(6)
Si30 0.055(8) 0.107(10) 0.104(12) 0.000(8) 0.008(8) -0.017(7)
Si31 0.144(13) 0.093(8) 0.058(8) 0.004(6) 0.031(8) -0.044(8)
Si32 0.104(11) 0.072(8) 0.100(11) -0.005(7) 0.050(9) -0.015(7)
Si40 0.063(9) 0.198(17) 0.099(11) -0.059(11) 0.019(8) 0.008(9)
Si41 0.20(2) 0.072(9) 0.167(19) 0.013(10) 0.065(16) 0.048(11)
Si42 0.117(14) 0.137(14) 0.127(14) -0.044(11) 0.077(11) -0.030(11)
Si50 0.131(13) 0.100(10) 0.065(9) 0.019(7) -0.012(8) -0.027(9)
Si51 0.034(6) 0.111(9) 0.074(9) -0.015(7) -0.004(6) 0.000(6)
Si52 0.069(8) 0.090(8) 0.042(7) -0.019(5) 0.016(5) -0.017(6)
Si60 0.076(9) 0.066(7) 0.098(10) -0.021(6) -0.024(7) -0.004(6)
Si61 0.129(13) 0.073(7) 0.075(9) 0.012(6) -0.036(8) -0.005(8)
Si62 0.036(6) 0.077(7) 0.088(9) 0.010(6) -0.011(6) 0.015(5)
Si7A 0.079(8) 0.062(6) 0.085(8) -0.013(6) -0.016(7) -0.004(6)
Si7 0.074(8) 0.082(8) 0.133(12) 0.012(8) 0.071(8) -0.004(6)
Si7D 0.32(3) 0.084(9) 0.099(13) 0.032(9) 0.066(15) 0.042(14)
Si7C 0.094(10) 0.168(13) 0.142(14) -0.047(11) 0.064(9) -0.039(9)
Si7B 0.144(13) 0.074(7) 0.080(10) -0.014(6) 0.011(9) 0.003(8)
Si8 0.110(10) 0.084(7) 0.031(6) 0.014(5) -0.004(6) -0.019(6)
Si9 0.048(6) 0.053(4) 0.067(7) 0.002(4) -0.024(5) -0.006(4)
Si70 0.096(12) 0.138(14) 0.161(17) 0.008(13) -0.071(12) -0.020(10)
Si71 0.127(14) 0.129(13) 0.185(18) 0.053(12) 0.097(13) 0.046(11)
Si72 0.25(3) 0.20(2) 0.39(4) 0.10(2) 0.27(3) 0.08(2)
Si80 0.151(15) 0.055(6) 0.148(14) 0.002(7) -0.030(11) -0.028(7)
Si81 0.29(3) 0.23(2) 0.099(14) 0.066(14) -0.037(16) -0.17(2)
Si82 0.17(2) 0.101(11) 0.33(4) 0.044(16) 0.06(2) 0.053(12)
Si90 0.120(12) 0.056(6) 0.133(13) 0.006(6) -0.016(9) -0.029(6)
Si91 0.054(7) 0.121(8) 0.085(9) 0.008(7) -0.031(6) -0.027(6)
Si92 0.26(3) 0.172(17) 0.072(12) -0.034(11) 0.044(13) -0.009(16)

loop_
_atom_type_symbol
_atom_type_description
_atom_type_scat_dispersion_real
_atom_type_scat_dispersion_imag
_atom_type_scat_source
C C 0.0033 0.0016 'International Tables Vol C Tables 4.2.6.8 and 6.1.1.4'
H H 0.0000 0.0000 'International Tables Vol C Tables 4.2.6.8 and 6.1.1.4'
Si Si 0.0817 0.0704 'International Tables Vol C Tables 4.2.6.8 and 6.1.1.4'
Sn Sn -0.6537 1.4246 'International Tables Vol C Tables 4.2.6.8 and 6.1.1.4'

loop_
_geom_angle_atom_site_label_1
_geom_angle_atom_site_label_2
_geom_angle_atom_site_label_3
_geom_angle
Si1 Sn1 Sn2 134.0(2)
Si1 Sn1 Sn8 106.9(2)
Sn2 Sn1 Sn8 93.35(11)
Si1 Sn1 Sn6 126.1(2)
Sn2 Sn1 Sn6 90.44(11)
Sn8 Sn1 Sn6 96.65(11)
Si2 Sn2 Sn1 136.1(3)
Si2 Sn2 Sn7 107.4(3)
Sn1 Sn2 Sn7 92.96(11)
Si2 Sn2 Sn5 124.3(2)
Sn1 Sn2 Sn5 89.89(10)
Sn7 Sn2 Sn5 96.98(10)
Si3 Sn3 Sn8 120.0(2)
Si3 Sn3 Sn10 95.6(2)
Sn8 Sn3 Sn10 64.08(9)
Si3 Sn3 Sn6 145.5(2)
Sn8 Sn3 Sn6 93.97(10)
Sn10 Sn3 Sn6 105.19(11)
Si3 Sn3 Sn9 108.9(2)
Sn8 Sn3 Sn9 108.39(11)
Sn10 Sn3 Sn9 62.12(8)
Sn6 Sn3 Sn9 60.47(9)
Si4 Sn4 Sn7 122.0(3)
Si4 Sn4 Sn10 108.0(2)
Sn7 Sn4 Sn10 106.99(11)
Si4 Sn4 Sn9 97.0(2)
Sn7 Sn4 Sn9 62.99(9)
Sn10 Sn4 Sn9 61.35(9)
Si4 Sn4 Sn5 143.5(3)
Sn7 Sn4 Sn5 94.14(10)
Sn10 Sn4 Sn5 60.52(9)
Sn9 Sn4 Sn5 104.77(11)
Si5 Sn5 Sn2 140.0(2)
Si5 Sn5 Sn4 126.0(2)
Sn2 Sn5 Sn4 80.97(11)
Si5 Sn5 Sn8 104.94(18)
Sn2 Sn5 Sn8 89.05(10)
Sn4 Sn5 Sn8 109.58(10)
Si5 Sn5 Sn10 106.2(2)
Sn2 Sn5 Sn10 113.36(11)
Sn4 Sn5 Sn10 59.66(9)
Sn8 Sn5 Sn10 61.98(9)
Si6 Sn6 Sn1 139.5(3)
Si6 Sn6 Sn3 125.8(2)
Sn1 Sn6 Sn3 81.56(10)
Si6 Sn6 Sn9 105.6(3)
Sn1 Sn6 Sn9 114.51(11)
Sn3 Sn6 Sn9 60.00(9)
Si6 Sn6 Sn7 105.2(2)
Sn1 Sn6 Sn7 89.17(10)
Sn3 Sn6 Sn7 109.49(11)
Sn9 Sn6 Sn7 61.91(9)
Sn2 Sn7 Sn4 82.80(11)
Sn2 Sn7 Sn6 87.43(10)
Sn4 Sn7 Sn6 106.99(10)
Sn2 Sn7 Sn9 112.47(11)
Sn4 Sn7 Sn9 59.70(9)
Sn6 Sn7 Sn9 58.77(8)
Sn1 Sn8 Sn3 83.26(11)
Sn1 Sn8 Sn5 87.72(10)
Sn3 Sn8 Sn5 106.94(10)
Sn1 Sn8 Sn10 111.94(11)
Sn3 Sn8 Sn10 58.43(9)
Sn5 Sn8 Sn10 59.22(9)
Sn3 Sn9 Sn4 108.69(11)
Sn3 Sn9 Sn6 59.54(9)
Sn4 Sn9 Sn6 105.51(10)
Sn3 Sn9 Sn10 58.22(8)
Sn4 Sn9 Sn10 59.27(8)
Sn6 Sn9 Sn10 101.66(11)
Sn3 Sn9 Sn7 107.06(10)
Sn4 Sn9 Sn7 57.31(8)
Sn6 Sn9 Sn7 59.32(8)
Sn10 Sn9 Sn7 101.30(10)
Sn3 Sn10 Sn4 109.99(12)
Sn3 Sn10 Sn5 105.82(10)
Sn4 Sn10 Sn5 59.82(9)
Sn3 Sn10 Sn9 59.66(8)
Sn4 Sn10 Sn9 59.39(8)
Sn5 Sn10 Sn9 102.84(11)
Sn3 Sn10 Sn8 57.49(9)
Sn4 Sn10 Sn8 107.16(11)
Sn5 Sn10 Sn8 58.80(8)
Sn9 Sn10 Sn8 101.80(11)
Si8 Sn11 Si9 124.7(2)
Si8 Sn11 Sn12 114.4(3)
Si9 Sn11 Sn12 116.9(2)
Si8 Sn11 Sn13 111.8(3)
Si9 Sn11 Sn13 114.1(3)
Sn12 Sn11 Sn13 53.87(9)
Sn13 Sn12 Si7 151.5(4)
Sn13 Sn12 Sn11 63.09(14)
Si7 Sn12 Sn11 145.4(3)
Si7A Sn13 Sn12 141.3(3)
Si7A Sn13 Sn11 155.5(3)
Sn12 Sn13 Sn11 63.05(14)
Si10 Si1 Si12 110.2(7)
Si10 Si1 Si11 108.7(8)
Si12 Si1 Si11 105.6(7)
Si10 Si1 Sn1 110.0(5)
Si12 Si1 Sn1 112.2(6)
Si11 Si1 Sn1 110.0(5)
Si22 Si2 Si21 108.6(7)
Si22 Si2 Si20 108.1(6)
Si21 Si2 Si20 106.6(7)
Si22 Si2 Sn2 116.0(5)
Si21 Si2 Sn2 108.4(5)
Si20 Si2 Sn2 108.7(5)
Si31 Si3 Si32 110.4(6)
Si31 Si3 Si30 108.9(7)
Si32 Si3 Si30 108.7(7)
Si31 Si3 Sn3 117.8(5)
Si32 Si3 Sn3 102.0(5)
Si30 Si3 Sn3 108.5(5)
Si40 Si4 Si42 104.2(7)
Si40 Si4 Si41 109.4(9)
Si42 Si4 Si41 110.3(8)
Si40 Si4 Sn4 119.5(5)
Si42 Si4 Sn4 110.6(6)
Si41 Si4 Sn4 102.7(6)
Si50 Si5 Si51 105.2(6)
Si50 Si5 Si52 111.9(6)
Si51 Si5 Si52 106.5(5)
Si50 Si5 Sn5 111.5(5)
Si51 Si5 Sn5 110.8(4)
Si52 Si5 Sn5 110.7(4)
Si60 Si6 Si62 110.8(6)
Si60 Si6 Si61 111.9(6)
Si62 Si6 Si61 108.9(6)
Si60 Si6 Sn6 112.2(5)
Si62 Si6 Sn6 110.0(5)
Si61 Si6 Sn6 102.9(5)
C10B Si10 C10C 108.8(13)
C10B Si10 C10A 107.3(13)
C10C Si10 C10A 107.6(13)
C10B Si10 Si1 118.1(16)
C10C Si10 Si1 113(2)
C10A Si10 Si1 101(2)
C11C Si11 C11A 108.4(11)
C11C Si11 C11B 109.0(11)
C11A Si11 C11B 108.2(11)
C11C Si11 Si1 108.2(15)
C11A Si11 Si1 116.7(17)
C11B Si11 Si1 106.1(17)
C12C Si12 C12B 109.3(12)
C12C Si12 C12A 109.6(12)
C12B Si12 C12A 109.5(12)
C12C Si12 Si1 106(2)
C12B Si12 Si1 118.2(16)
C12A Si12 Si1 103.4(18)
C20B Si20 C20C 109.9(11)
C20B Si20 C20A 109.1(12)
C20C Si20 C20A 108.9(11)
C20B Si20 Si2 113.5(17)
C20C Si20 Si2 109.3(15)
C20A Si20 Si2 106(2)
C21A Si21 C21C 108.4(11)
C21A Si21 C21B 107.7(11)
C21C Si21 C21B 106.9(11)
C21A Si21 Si2 114.2(15)
C21C Si21 Si2 112.8(13)
C21B Si21 Si2 106.4(15)
C22A Si22 C22B 108.0(12)
C22A Si22 C22C 107.5(12)
C22B Si22 C22C 106.6(11)
C22A Si22 Si2 112.2(18)
C22B Si22 Si2 106.2(13)
C22C Si22 Si2 116(2)
C30B Si30 C30A 106.1(12)
C30B Si30 C30C 105.2(12)
C30A Si30 C30C 104.2(11)
C30B Si30 Si3 113.7(19)
C30A Si30 Si3 110.8(14)
C30C Si30 Si3 116.0(18)
C31B Si31 C31A 106.1(12)
C31B Si31 C31C 105.7(12)
C31A Si31 C31C 105.2(12)
C31B Si31 Si3 115(2)
C31A Si31 Si3 114.9(17)
C31C Si31 Si3 109.0(17)
C32B Si32 C32A 108.6(10)
C32B Si32 C32C 108.3(11)
C32A Si32 C32C 106.9(10)
C32B Si32 Si3 111.3(12)
C32A Si32 Si3 114.9(13)
C32C Si32 Si3 106.4(17)
C40A Si40 C40C 109.1(11)
C40A Si40 C40B 108.1(12)
C40C Si40 C40B 108.1(11)
C40A Si40 Si4 106.9(17)
C40C Si40 Si4 112.4(14)
C40B Si40 Si4 112(2)
C41A Si41 C41B 110.4(12)
C41A Si41 C41C 110.5(12)
C41B Si41 C41C 110.4(12)
C41A Si41 Si4 118(2)
C41B Si41 Si4 102(2)
C41C Si41 Si4 105.1(17)
C42A Si42 C42B 112.7(12)
C42A Si42 C42C 111.8(12)
C42B Si42 C42C 111.7(11)
C42A Si42 Si4 109(2)
C42B Si42 Si4 110.6(15)
C42C Si42 Si4 100(2)
C50B Si50 C50A 109.2(10)
C50B Si50 C50C 107.9(10)
C50A Si50 C50C 108.2(10)
C50B Si50 Si5 112.5(14)
C50A Si50 Si5 109.8(15)
C50C Si50 Si5 109.1(13)
C51A Si51 C51C 107.7(9)
C51A Si51 C51B 107.2(9)
C51C Si51 C51B 107.5(9)
C51A Si51 Si5 111.5(13)
C51C Si51 Si5 118.4(11)
C51B Si51 Si5 103.9(11)
C52B Si52 C52C 108.2(11)
C52B Si52 C52A 106.6(10)
C52C Si52 C52A 106.7(10)
C52B Si52 Si5 107.5(13)
C52C Si52 Si5 115(2)
C52A Si52 Si5 112.9(12)
C60B Si60 C60C 110.0(9)
C60B Si60 C60A 108.5(9)
C60C Si60 C60A 108.4(9)
C60B Si60 Si6 112.6(12)
C60C Si60 Si6 108.2(11)
C60A Si60 Si6 109.0(15)
C61B Si61 C61A 108.1(12)
C61B Si61 C61C 107.2(11)
C61A Si61 C61C 107.0(11)
C61B Si61 Si6 117.0(16)
C61A Si61 Si6 113.7(16)
C61C Si61 Si6 103.1(17)
C62B Si62 C62C 108.2(11)
C62B Si62 C62A 107.9(11)
C62C Si62 C62A 108.1(11)
C62B Si62 Si6 113.3(16)
C62C Si62 Si6 112.3(14)
C62A Si62 Si6 106.8(18)
Si7D Si7A Si7B 110.1(7)
Si7D Si7A Si7C 106.3(9)
Si7B Si7A Si7C 111.0(8)
Si7D Si7A Sn13 107.0(6)
Si7B Si7A Sn13 110.3(6)
Si7C Si7A Sn13 111.9(6)
Si71 Si7 Si70 107.8(9)
Si71 Si7 Si72 109.1(9)
Si70 Si7 Si72 120.3(10)
Si71 Si7 Sn12 105.5(6)
Si70 Si7 Sn12 103.8(7)
Si72 Si7 Sn12 109.3(7)
C7DB Si7D C7DC 108.0(12)
C7DB Si7D C7DA 107.6(12)
C7DC Si7D C7DA 108.0(12)
C7DB Si7D Si7A 114.5(14)
C7DC Si7D Si7A 112(2)
C7DA Si7D Si7A 106.5(17)
C7CB Si7C C7CA 108.0(14)
C7CB Si7C C7CC 107.5(14)
C7CA Si7C C7CC 107.7(14)
C7CB Si7C Si7A 112(2)
C7CA Si7C Si7A 111(3)
C7CC Si7C Si7A 111(3)
C7BA Si7B C7BC 110.7(14)
C7BA Si7B C7BB 110.6(14)
C7BC Si7B C7BB 110.2(14)
C7BA Si7B Si7A 108(2)
C7BC Si7B Si7A 112(3)
C7BB Si7B Si7A 105.9(16)
Si81 Si8 Si80 104.1(7)
Si81 Si8 Si82 109.2(11)
Si80 Si8 Si82 106.0(9)
Si81 Si8 Sn11 111.2(7)
Si80 Si8 Sn11 111.9(6)
Si82 Si8 Sn11 113.8(6)
Si92 Si9 Si91 111.0(8)
Si92 Si9 Si90 107.3(8)
Si91 Si9 Si90 105.3(7)
Si92 Si9 Sn11 116.1(7)
Si91 Si9 Sn11 111.7(5)
Si90 Si9 Sn11 104.5(4)
C70B Si70 C70A 108.7(15)
C70B Si70 C70C 108.6(15)
C70A Si70 C70C 108.6(15)
C70B Si70 Si7 104(4)
C70A Si70 Si7 112(3)
C70C Si70 Si7 115(4)
C71B Si71 C71A 107.7(12)
C71B Si71 C71C 107.4(12)
C71A Si71 C71C 107.6(12)
C71B Si71 Si7 112.2(15)
C71A Si71 Si7 115.2(18)
C71C Si71 Si7 106.3(19)
C72C Si72 C72A 111.0(15)
C72C Si72 C72B 110.8(15)
C72A Si72 C72B 110.8(15)
C72C Si72 Si7 114(3)
C72A Si72 Si7 101(3)
C72B Si72 Si7 110(3)
C80C Si80 C80B 108.1(11)
C80C Si80 C80A 108.3(11)
C80B Si80 C80A 107.9(11)
C80C Si80 Si8 114.7(16)
C80B Si80 Si8 107.7(16)
C80A Si80 Si8 110.0(15)
C81B Si81 C81C 108.4(14)
C81B Si81 C81A 107.8(13)
C81C Si81 C81A 107.2(12)
C81B Si81 Si8 114(3)
C81C Si81 Si8 112.7(15)
C81A Si81 Si8 106(2)
C82A Si82 C82C 107.5(14)
C82A Si82 C82B 107.2(14)
C82C Si82 C82B 107.4(14)
C82A Si82 Si8 104.9(19)
C82C Si82 Si8 111(3)
C82B Si82 Si8 118(3)
C90C Si90 C90B 107.1(12)
C90C Si90 C90A 106.7(12)
C90B Si90 C90A 107.0(12)
C90C Si90 Si9 108.2(17)
C90B Si90 Si9 117.6(14)
C90A Si90 Si9 110(2)
C91C Si91 C91A 103.3(13)
C91C Si91 C91B 102.4(13)
C91A Si91 C91B 101.3(12)
C91C Si91 Si9 121.1(19)
C91A Si91 Si9 115.9(16)
C91B Si91 Si9 110.3(13)
C92A Si92 C92C 102.2(15)
C92A Si92 C92B 101.5(15)
C92C Si92 C92B 100.7(13)
C92A Si92 Si9 134(3)
C92C Si92 Si9 107.1(19)
C92B Si92 Si9 107.1(17)
C103 C102 C101 100(5)
C104 C103 C102 91(7)
C100 C101 C102 107(7)

loop_
_geom_bond_atom_site_label_1
_geom_bond_atom_site_label_2
_geom_bond_distance
Sn1 Si1 2.641(11)
Sn1 Sn2 2.860(2)
Sn1 Sn8 2.875(4)
Sn1 Sn6 2.912(4)
Sn2 Si2 2.653(12)
Sn2 Sn7 2.895(4)
Sn2 Sn5 2.926(4)
Sn3 Si3 2.667(10)
Sn3 Sn8 2.925(4)
Sn3 Sn10 2.955(4)
Sn3 Sn6 2.986(4)
Sn3 Sn9 3.000(4)
Sn4 Si4 2.668(11)
Sn4 Sn7 2.938(4)
Sn4 Sn10 3.010(4)
Sn4 Sn9 3.014(4)
Sn4 Sn5 3.015(4)
Sn5 Si5 2.670(10)
Sn5 Sn8 3.023(4)
Sn5 Sn10 3.036(4)
Sn6 Si6 2.676(9)
Sn6 Sn9 3.014(4)
Sn6 Sn7 3.032(3)
Sn7 Sn9 3.110(4)
Sn8 Sn10 3.119(4)
Sn9 Sn10 3.073(3)
Sn11 Si8 2.634(13)
Sn11 Si9 2.683(10)
Sn11 Sn12 2.843(4)
Sn11 Sn13 2.844(4)
Sn12 Sn13 2.576(4)
Sn12 Si7 2.630(12)
Sn13 Si7A 2.550(14)
Si1 Si10 2.303(11)
Si1 Si12 2.322(11)
Si1 Si11 2.332(12)
Si2 Si22 2.338(11)
Si2 Si21 2.340(12)
Si2 Si20 2.343(11)
Si3 Si31 2.323(10)
Si3 Si32 2.335(11)
Si3 Si30 2.375(11)
Si4 Si40 2.327(12)
Si4 Si42 2.336(12)
Si4 Si41 2.348(11)
Si5 Si50 2.354(11)
Si5 Si51 2.373(10)
Si5 Si52 2.399(10)
Si6 Si60 2.346(10)
Si6 Si62 2.359(11)
Si6 Si61 2.363(11)
Si10 C10B 1.82(2)
Si10 C10C 1.83(2)
Si10 C10A 1.84(2)
Si11 C11C 1.82(2)
Si11 C11A 1.83(2)
Si11 C11B 1.83(2)
Si12 C12C 1.89(2)
Si12 C12B 1.90(2)
Si12 C12A 1.90(2)
Si20 C20B 1.89(2)
Si20 C20C 1.89(2)
Si20 C20A 1.91(2)
Si21 C21A 1.86(2)
Si21 C21C 1.87(2)
Si21 C21B 1.88(2)
Si22 C22A 1.87(2)
Si22 C22B 1.87(2)
Si22 C22C 1.88(2)
Si30 C30B 1.87(2)
Si30 C30A 1.88(2)
Si30 C30C 1.89(2)
Si31 C31B 1.87(2)
Si31 C31A 1.87(2)
Si31 C31C 1.88(2)
Si32 C32B 1.84(2)
Si32 C32A 1.85(2)
Si32 C32C 1.86(2)
Si40 C40A 1.84(2)
Si40 C40C 1.84(2)
Si40 C40B 1.85(2)
Si41 C41A 1.89(3)
Si41 C41B 1.89(3)
Si41 C41C 1.89(3)
Si42 C42A 1.86(3)
Si42 C42B 1.87(2)
Si42 C42C 1.89(3)
Si50 C50B 1.891(19)
Si50 C50A 1.896(19)
Si50 C50C 1.913(19)
Si51 C51A 1.901(19)
Si51 C51C 1.906(19)
Si51 C51B 1.908(19)
Si52 C52B 1.898(18)
Si52 C52C 1.903(19)
Si52 C52A 1.919(17)
Si60 C60B 1.880(17)
Si60 C60C 1.888(17)
Si60 C60A 1.906(18)
Si61 C61B 1.90(2)
Si61 C61A 1.90(2)
Si61 C61C 1.91(2)
Si62 C62B 1.89(2)
Si62 C62C 1.90(2)
Si62 C62A 1.91(2)
Si7A Si7D 2.326(15)
Si7A Si7B 2.353(13)
Si7A Si7C 2.369(13)
Si7 Si71 2.356(16)
Si7 Si70 2.365(16)
Si7 Si72 2.373(17)
Si7D C7DB 1.87(2)
Si7D C7DC 1.87(3)
Si7D C7DA 1.88(3)
Si7C C7CB 1.87(3)
Si7C C7CA 1.87(3)
Si7C C7CC 1.88(3)
Si7B C7BA 1.78(3)
Si7B C7BC 1.79(3)
Si7B C7BB 1.79(3)
Si8 Si81 2.323(13)
Si8 Si80 2.329(11)
Si8 Si82 2.350(14)
Si9 Si92 2.323(13)
Si9 Si91 2.335(11)
Si9 Si90 2.375(11)
Si70 C70B 1.90(3)
Si70 C70A 1.90(3)
Si70 C70C 1.90(3)
Si71 C71B 1.90(3)
Si71 C71A 1.91(3)
Si71 C71C 1.91(3)
Si72 C72C 1.79(3)
Si72 C72A 1.79(3)
Si72 C72B 1.79(3)
Si80 C80C 1.88(2)
Si80 C80B 1.89(2)
Si80 C80A 1.89(2)
Si81 C81B 1.88(2)
Si81 C81C 1.89(2)
Si81 C81A 1.90(2)
Si82 C82A 1.90(3)
Si82 C82C 1.90(3)
Si82 C82B 1.90(3)
Si90 C90C 1.90(3)
Si90 C90B 1.91(2)
Si90 C90A 1.91(3)
Si91 C91C 1.85(2)
Si91 C91A 1.86(2)
Si91 C91B 1.88(2)
Si92 C92A 1.87(3)
Si92 C92C 1.87(2)
Si92 C92B 1.89(2)
C102 C103 1.59(5)
C102 C101 1.59(5)
C103 C104 1.58(5)
C101 C100 1.59(5)
